data_7202303
loop_
_publ_author_name
'Adams, Christopher J.'
'Kurawa, Mukhtar A.'
'Lusi, Matteo'
'Orpen, A. Guy'

_publ_section_title
;
 Solid state synthesis of coordination compounds from basic metal salts
;
_journal_issue 12
_journal_name_full CrystEngComm
_journal_page_first 1790
_journal_paper_doi 10.1039/b809950b
_journal_volume 10
_journal_year 2008
_chemical_formula_sum 'C6 H10 Cl4 Co N4'
_chemical_formula_weight 338.91
_chemical_name_systematic
;
?
;
_space_group_IT_number 15
_symmetry_cell_setting monoclinic
_symmetry_space_group_name_Hall '-C 2yc'
_symmetry_space_group_name_H-M 'C 1 2/c 1'
_atom_sites_solution_hydrogens geom
_atom_sites_solution_primary direct
_atom_sites_solution_secondary difmap
_audit_creation_method SHELXL-97
_cell_angle_alpha 90.00
_cell_angle_beta 92.665(2)
_cell_angle_gamma 90.00
_cell_formula_units_Z 4
_cell_length_a 7.8421(2)
_cell_length_b 13.4343(4)
_cell_length_c 12.8692(5)
_cell_measurement_reflns_used 6888
_cell_measurement_temperature 298(2)
_cell_measurement_theta_max 27.48
_cell_measurement_theta_min 2.91
_cell_volume 1354.34(7)
_computing_cell_refinement
;
'DENZO (Otwinowski & Minor, 1997) & COLLECT (Hooft, R.W.W., 1998)'
;
_computing_data_collection 'COLLECT (Hooft, R.W.W., 1998)'
_computing_data_reduction
;
'DENZO (Otwinowski & Minor, 1997) & COLLECT (Hooft, R.W.W., 1998)'
;
_computing_molecular_graphics 'SHELXTL (Bruker, 2001)'
_computing_publication_material 'SHELXTL (Bruker, 2001)'
_computing_structure_refinement 'SHELXL-97 (Sheldrick, 1997)'
_computing_structure_solution 'SHELXS-97 (Sheldrick, 1990)'
_diffrn_ambient_temperature 298(2)
_diffrn_measured_fraction_theta_full 0.991
_diffrn_measured_fraction_theta_max 0.991
_diffrn_measurement_device_type
;
'Bruker-Nonius Roper CCD camera on \k-goniostat'
;
_diffrn_measurement_method '\f & \w scans'
_diffrn_radiation_monochromator graphite
_diffrn_radiation_source 'fine-focus sealed tube'
_diffrn_radiation_type MoK\a
_diffrn_radiation_wavelength 0.71073
_diffrn_reflns_av_R_equivalents 0.0359
_diffrn_reflns_av_sigmaI/netI 0.0228
_diffrn_reflns_limit_h_max 10
_diffrn_reflns_limit_h_min -9
_diffrn_reflns_limit_k_max 17
_diffrn_reflns_limit_k_min -17
_diffrn_reflns_limit_l_max 16
_diffrn_reflns_limit_l_min -16
_diffrn_reflns_number 9903
_diffrn_reflns_theta_full 27.55
_diffrn_reflns_theta_max 27.55
_diffrn_reflns_theta_min 3.01
_diffrn_standards_decay_% 0
_exptl_absorpt_coefficient_mu 2.031
_exptl_absorpt_correction_T_max 0.694
_exptl_absorpt_correction_T_min 0.426
_exptl_absorpt_correction_type multi-scan
_exptl_absorpt_process_details sadabs
_exptl_crystal_colour Blue
_exptl_crystal_density_diffrn 1.662
_exptl_crystal_density_meas ?
_exptl_crystal_density_method .
_exptl_crystal_description Shard
_exptl_crystal_F_000 676
_exptl_crystal_size_max 0.48
_exptl_crystal_size_mid 0.36
_exptl_crystal_size_min 0.18
_refine_diff_density_max 1.445
_refine_diff_density_min -1.377
_refine_diff_density_rms 0.487
_refine_ls_extinction_coef 0.30(2)
_refine_ls_extinction_expression Fc^*^=kFc[1+0.001xFc^2^\l^3^/sin(2\q)]^-1/4^
_refine_ls_extinction_method SHELXL
_refine_ls_goodness_of_fit_ref 1.308
_refine_ls_hydrogen_treatment constr
_refine_ls_matrix_type full
_refine_ls_number_parameters 71
_refine_ls_number_reflns 1551
_refine_ls_number_restraints 0
_refine_ls_restrained_S_all 1.308
_refine_ls_R_factor_all 0.1055
_refine_ls_R_factor_gt 0.0998
_refine_ls_shift/su_max 0.001
_refine_ls_shift/su_mean 0.000
_refine_ls_structure_factor_coef Fsqd
_refine_ls_weighting_details 'calc w=1/[\s^2^(Fo^2^)+(0.1302P)^2^+0.4300P] where P=(Fo^2^+2Fc^2^)/3'
_refine_ls_weighting_scheme calc
_refine_ls_wR_factor_gt 0.2077
_refine_ls_wR_factor_ref 0.2155
_reflns_number_gt 1329
_reflns_number_total 1551
_reflns_threshold_expression >2sigma(I)
_cod_data_source_file b809950b.txt
_cod_data_source_block 1RT
_cod_depositor_comments
;
The following automatic conversions were performed:
'_symmetry_cell_setting' value 'Monoclinic' changed to 'monoclinic'
according to '/home/saulius/struct/CIF-dictionaries/cif_core.dic'
dictionary named 'cif_core.dic' version 2.4.1 from 2010-06-29.

Automatic conversion script
Id: cif_fix_enum 1527 2010-12-29 10:47:43Z saulius 
;
_cod_original_sg_symbol_H-M C2/c
_cod_database_code 7202303

loop_
_symmetry_equiv_pos_as_xyz
'x, y, z'
'-x, y, -z+1/2'
'x+1/2, y+1/2, z'
'-x+1/2, y+1/2, -z+1/2'
'-x, -y, -z'
'x, -y, z-1/2'
'-x+1/2, -y+1/2, -z'
'x+1/2, -y+1/2, z-1/2'

loop_
_atom_site_label
_atom_site_type_symbol
_atom_site_fract_x
_atom_site_fract_y
_atom_site_fract_z
_atom_site_U_iso_or_equiv
_atom_site_adp_type
_atom_site_occupancy
_atom_site_symmetry_multiplicity
_atom_site_calc_flag
_atom_site_refinement_flags
_atom_site_disorder_assembly
_atom_site_disorder_group
Co1 Co 1.0000 1.00918(5) 0.2500 0.0574(5) Uani 1 2 d S . .
Cl1 Cl 1.20767(16) 1.10996(9) 0.19167(10) 0.0838(6) Uani 1 1 d . . .
Cl2 Cl 0.87165(17) 0.91235(10) 0.12553(11) 0.0864(6) Uani 1 1 d . . .
C1 C 0.3860(7) 0.1178(4) 0.4486(4) 0.0841(14) Uani 1 1 d . . .
H1B H 0.3715 0.0897 0.3827 0.101 Uiso 1 1 calc R A 1
C2 C 0.3623(9) 0.1439(7) 0.6088(5) 0.1093(19) Uani 1 1 d . . .
H2B H 0.3264 0.1374 0.6764 0.131 Uiso 1 1 calc R B 1
N1 N 0.3224(7) 0.0866(4) 0.5320(5) 0.1009(15) Uani 1 1 d . C .
H1A H 0.2607 0.0340 0.5361 0.121 Uiso 1 1 calc R . .
N2 N 0.4780(7) 0.1993(5) 0.4744(7) 0.113(2) Uani 0.67(4) 1 d P C 1
H2A H 0.5358 0.2354 0.4336 0.135 Uiso 0.67(4) 1 calc PR C 1
C3 C 0.4619(7) 0.2126(5) 0.5753(7) 0.109(2) Uani 0.67(4) 1 d P C 1
H3A H 0.5133 0.2628 0.6154 0.130 Uiso 0.67(4) 1 calc PR C 1
C3' C 0.4780(7) 0.1993(5) 0.4744(7) 0.113(2) Uani 0.33(4) 1 d P C 2
H3A' H 0.5405 0.2383 0.4303 0.135 Uiso 0.33(4) 1 calc PR C 2
N2' N 0.4619(7) 0.2126(5) 0.5753(7) 0.109(2) Uani 0.33(4) 1 d P C 2
H2A' H 0.5094 0.2590 0.6124 0.130 Uiso 0.33(4) 1 calc PR C 2

loop_
_atom_site_aniso_label
_atom_site_aniso_U_11
_atom_site_aniso_U_22
_atom_site_aniso_U_33
_atom_site_aniso_U_23
_atom_site_aniso_U_13
_atom_site_aniso_U_12
Co1 0.0580(6) 0.0538(6) 0.0612(6) 0.000 0.0111(3) 0.000
Cl1 0.0769(8) 0.0802(9) 0.0962(9) 0.0130(5) 0.0247(6) -0.0138(5)
Cl2 0.0857(9) 0.0752(9) 0.0970(9) -0.0251(5) -0.0099(6) 0.0058(5)
C1 0.080(3) 0.086(3) 0.086(3) -0.009(3) 0.009(2) 0.010(2)
C2 0.097(4) 0.144(6) 0.088(4) 0.002(4) 0.007(3) -0.015(4)
N1 0.089(3) 0.073(3) 0.140(4) 0.013(3) 0.008(3) -0.012(2)
N2 0.076(3) 0.101(4) 0.164(6) 0.045(4) 0.039(3) 0.000(3)
C3 0.075(3) 0.081(3) 0.166(7) -0.040(4) -0.025(4) 0.002(3)
C3' 0.076(3) 0.101(4) 0.164(6) 0.045(4) 0.039(3) 0.000(3)
N2' 0.075(3) 0.081(3) 0.166(7) -0.040(4) -0.025(4) 0.002(3)

loop_
_atom_type_symbol
_atom_type_description
_atom_type_scat_dispersion_real
_atom_type_scat_dispersion_imag
_atom_type_scat_source
C C 0.0033 0.0016 'International Tables Vol C Tables 4.2.6.8 and 6.1.1.4'
H H 0.0000 0.0000 'International Tables Vol C Tables 4.2.6.8 and 6.1.1.4'
N N 0.0061 0.0033 'International Tables Vol C Tables 4.2.6.8 and 6.1.1.4'
Cl Cl 0.1484 0.1585 'International Tables Vol C Tables 4.2.6.8 and 6.1.1.4'
Co Co 0.3494 0.9721 'International Tables Vol C Tables 4.2.6.8 and 6.1.1.4'

loop_
_geom_angle_atom_site_label_1
_geom_angle_atom_site_label_2
_geom_angle_atom_site_label_3
_geom_angle
_geom_angle_site_symmetry_1
_geom_angle_site_symmetry_3
_geom_angle_publ_flag
Cl2 Co1 Cl2 109.83(8) 2_755 . ?
Cl2 Co1 Cl1 114.25(5) 2_755 2_755 ?
Cl2 Co1 Cl1 105.92(5) . 2_755 ?
Cl2 Co1 Cl1 105.92(5) 2_755 . ?
Cl2 Co1 Cl1 114.25(5) . . ?
Cl1 Co1 Cl1 106.84(7) 2_755 . ?
N1 C1 N2 106.6(6) . . ?
N1 C1 H1B 126.7 . . ?
N2 C1 H1B 126.7 . . ?
N1 C2 C3 107.5(6) . . ?
N1 C2 H2B 126.3 . . ?
C3 C2 H2B 126.3 . . ?
C1 N1 C2 111.2(6) . . ?
C1 N1 H1A 124.4 . . ?
C2 N1 H1A 124.4 . . ?
C3 N2 C1 106.2(5) . . ?
C3 N2 H2A 126.9 . . ?
C1 N2 H2A 126.9 . . ?
C2 C3 N2 108.5(6) . . ?
C2 C3 H3A 125.8 . . ?
N2 C3 H3A 125.8 . . ?

loop_
_geom_bond_atom_site_label_1
_geom_bond_atom_site_label_2
_geom_bond_distance
_geom_bond_site_symmetry_2
_geom_bond_publ_flag
Co1 Cl2 2.2630(12) 2_755 ?
Co1 Cl2 2.2630(12) . ?
Co1 Cl1 2.2721(11) 2_755 ?
Co1 Cl1 2.2721(11) . ?
C1 N1 1.275(8) . ?
C1 N2 1.344(10) . ?
C1 H1B 0.9300 . ?
C2 N1 1.280(10) . ?
C2 C3 1.296(11) . ?
C2 H2B 0.9300 . ?
N1 H1A 0.8600 . ?
N2 C3 1.322(10) . ?
N2 H2A 0.8600 . ?
C3 H3A 0.9300 . ?
